data_7213413
loop_
_publ_author_name
'Senge, Mathias O.'
'Feng, Xiangdong'

_publ_section_title
;
 Regioselective reaction of 5,15-disubstituted porphyrins with
 organolithium reagents---synthetic access to 5,10,15-trisubstituted
 porphyrins and directly meso-meso-linked bisporphyrins
;
_journal_issue 21
_journal_name_full 'Journal of the Chemical Society, Perkin Transactions 1'
_journal_page_first 3615
_journal_paper_doi 10.1039/b005411i
_journal_year 2000
_chemical_formula_sum 'C35 H28 N4'
_chemical_formula_weight 504.61
_chemical_melting_point ?
_chemical_name_systematic
; 
 5-isopropyl-10,20-diphenylporphyrin 
;
_space_group_IT_number 14
_symmetry_cell_setting monoclinic
_symmetry_space_group_name_Hall '-P 2yn'
_symmetry_space_group_name_H-M 'P 1 21/n 1'
_atom_sites_solution_hydrogens geom
_atom_sites_solution_primary direct
_atom_sites_solution_secondary difmap
_audit_creation_method SHELXL-97
_cell_angle_alpha 90.00
_cell_angle_beta 116.75(3)
_cell_angle_gamma 90.00
_cell_formula_units_Z 4
_cell_length_a 12.157(5)
_cell_length_b 18.255(10)
_cell_length_c 13.045(6)
_cell_measurement_reflns_used 54
_cell_measurement_temperature 130(2)
_cell_measurement_theta_max 58
_cell_measurement_theta_min 42
_cell_volume 2585(2)
_computing_cell_refinement 'Siemens P3'
_computing_data_collection 'Siemens P3'
_computing_data_reduction 'XDISK, Shelxtl-Plus, Siemens, 1994'
_computing_molecular_graphics 'XP, Shelxtl-Plus, Siemens, 1994'
_computing_publication_material 'SHELXL-97 (Sheldrick, 1997)'
_computing_structure_refinement 'SHELXL-97 (Sheldrick, 1997)'
_computing_structure_solution 'SHELXS-97 (Sheldrick, 1990)'
_diffrn_ambient_temperature 130(2)
_diffrn_detector_area_resol_mean n/a
_diffrn_measured_fraction_theta_full 0.999
_diffrn_measured_fraction_theta_max 0.999
_diffrn_measurement_device_type 'Siemens P4/RA'
_diffrn_measurement_method 2theta-theta
_diffrn_radiation_monochromator Ni-filter
_diffrn_radiation_source 'rotating anode'
_diffrn_radiation_type CuK\a
_diffrn_radiation_wavelength 1.54178
_diffrn_reflns_av_R_equivalents 0.0510
_diffrn_reflns_av_sigmaI/netI 0.0215
_diffrn_reflns_limit_h_max 11
_diffrn_reflns_limit_h_min -13
_diffrn_reflns_limit_k_max 19
_diffrn_reflns_limit_k_min 0
_diffrn_reflns_limit_l_max 14
_diffrn_reflns_limit_l_min 0
_diffrn_reflns_number 3746
_diffrn_reflns_theta_full 56.46
_diffrn_reflns_theta_max 56.46
_diffrn_reflns_theta_min 4.13
_diffrn_standards_decay_% <1
_diffrn_standards_interval_count 198
_diffrn_standards_number 2
_exptl_absorpt_coefficient_mu 0.597
_exptl_absorpt_correction_T_max 0.8413
_exptl_absorpt_correction_T_min 0.7160
_exptl_absorpt_correction_type 'empirical, XABS2'
_exptl_crystal_colour red
_exptl_crystal_density_diffrn 1.296
_exptl_crystal_density_meas ?
_exptl_crystal_density_method 'not measured'
_exptl_crystal_description parallelepiped
_exptl_crystal_F_000 1064
_exptl_crystal_size_max 0.60
_exptl_crystal_size_mid 0.30
_exptl_crystal_size_min 0.30
_refine_diff_density_max 0.315
_refine_diff_density_min -0.150
_refine_diff_density_rms 0.038
_refine_ls_extinction_method none
_refine_ls_goodness_of_fit_ref 1.026
_refine_ls_hydrogen_treatment constr
_refine_ls_matrix_type full
_refine_ls_number_parameters 354
_refine_ls_number_reflns 3415
_refine_ls_number_restraints 0
_refine_ls_restrained_S_all 1.026
_refine_ls_R_factor_all 0.0514
_refine_ls_R_factor_gt 0.0418
_refine_ls_shift/su_max 0.000
_refine_ls_shift/su_mean 0.000
_refine_ls_structure_factor_coef Fsqd
_refine_ls_weighting_details 'calc w=1/[\s^2^(Fo^2^)+(0.0696P)^2^+0.7741P] where P=(Fo^2^+2Fc^2^)/3'
_refine_ls_weighting_scheme calc
_refine_ls_wR_factor_gt 0.1109
_refine_ls_wR_factor_ref 0.1182
_reflns_number_gt 2885
_reflns_number_total 3415
_reflns_threshold_expression >2sigma(I)
_cod_data_source_file b005411isup1.cif
_cod_data_source_block ms426
_cod_depositor_comments
;
The following automatic conversions were performed:

'_chemical_melting_point' value 'n/d' was changed to '?' - the value
is undefined or not given.

Automatic conversion script
Id: cif_fix_values 1891 2012-01-12 08:04:46Z andrius 

The following automatic conversions were performed:

'_exptl_crystal_density_meas' value 'n/d' was changed to '?' - the
value is perceived as not measured.

Automatic conversion script
Id: cif_fix_values 3008 2015-01-20 13:52:24Z robertas 
;
_cod_original_sg_symbol_H-M P2(1)/n
_cod_database_code 7213413

loop_
_symmetry_equiv_pos_as_xyz
'x, y, z'
'-x+1/2, y+1/2, -z+1/2'
'-x, -y, -z'
'x-1/2, -y-1/2, z-1/2'

loop_
_atom_site_label
_atom_site_type_symbol
_atom_site_fract_x
_atom_site_fract_y
_atom_site_fract_z
_atom_site_U_iso_or_equiv
_atom_site_adp_type
_atom_site_occupancy
_atom_site_symmetry_multiplicity
_atom_site_calc_flag
_atom_site_refinement_flags
N21 N 1.25516(15) 0.30828(9) 0.41817(14) 0.0330(4) Uani 1 1 d .
H21 H 1.1912 0.2787 0.3904 0.040 Uiso 1 1 calc R
N22 N 1.21685(15) 0.15136(9) 0.40009(14) 0.0326(4) Uani 1 1 d .
N23 N 0.95105(15) 0.16869(9) 0.27711(14) 0.0324(4) Uani 1 1 d .
H23 H 1.0160 0.1976 0.3048 0.039 Uiso 1 1 calc R
N24 N 0.98948(16) 0.32759(9) 0.30090(14) 0.0331(4) Uani 1 1 d .
C1 C 1.24834(19) 0.38282(12) 0.42446(17) 0.0326(5) Uani 1 1 d .
C2 C 1.37264(19) 0.40933(12) 0.47917(18) 0.0369(5) Uani 1 1 d .
H2 H 1.3970 0.4590 0.4976 0.044 Uiso 1 1 calc R
C3 C 1.4489(2) 0.35159(12) 0.49993(19) 0.0381(5) Uani 1 1 d .
H3 H 1.5363 0.3539 0.5344 0.046 Uiso 1 1 calc R
C4 C 1.37629(18) 0.28605(12) 0.46144(17) 0.0328(5) Uani 1 1 d .
C5 C 1.41895(19) 0.21401(12) 0.46889(17) 0.0334(5) Uani 1 1 d .
C6 C 1.34336(19) 0.15152(11) 0.44710(17) 0.0330(5) Uani 1 1 d .
C7 C 1.3885(2) 0.07715(12) 0.47259(18) 0.0369(5) Uani 1 1 d .
H7 H 1.4723 0.0623 0.5059 0.044 Uiso 1 1 calc R
C8 C 1.29005(19) 0.03277(12) 0.44061(18) 0.0356(5) Uani 1 1 d .
H8 H 1.2914 -0.0190 0.4478 0.043 Uiso 1 1 calc R
C9 C 1.18197(19) 0.07900(11) 0.39320(17) 0.0317(5) Uani 1 1 d .
C10 C 1.06116(19) 0.05146(11) 0.34264(17) 0.0318(5) Uani 1 1 d .
C11 C 0.95437(19) 0.09405(11) 0.28748(17) 0.0313(5) Uani 1 1 d .
C12 C 0.82938(19) 0.06879(12) 0.23135(18) 0.0359(5) Uani 1 1 d .
H12 H 0.8031 0.0193 0.2258 0.043 Uiso 1 1 calc R
C13 C 0.7552(2) 0.12803(12) 0.18743(19) 0.0371(5) Uani 1 1 d .
H13 H 0.6680 0.1272 0.1446 0.045 Uiso 1 1 calc R
C14 C 0.83161(18) 0.19175(11) 0.21719(17) 0.0321(5) Uani 1 1 d .
C15 C 0.79324(19) 0.26389(11) 0.19314(18) 0.0347(5) Uani 1 1 d .
H15 H 0.7080 0.2714 0.1448 0.042 Uiso 1 1 calc R
C16 C 0.86513(19) 0.32661(11) 0.23153(18) 0.0338(5) Uani 1 1 d .
C17 C 0.8172(2) 0.40009(11) 0.20671(18) 0.0359(5) Uani 1 1 d .
H17 H 0.7339 0.4138 0.1605 0.043 Uiso 1 1 calc R
C18 C 0.91345(19) 0.44594(12) 0.26169(17) 0.0351(5) Uani 1 1 d .
H18 H 0.9108 0.4979 0.2621 0.042 Uiso 1 1 calc R
C19 C 1.02145(19) 0.40011(11) 0.31997(17) 0.0321(5) Uani 1 1 d .
C20 C 1.14230(19) 0.42643(11) 0.38183(17) 0.0325(5) Uani 1 1 d .
C51 C 1.55609(19) 0.20508(13) 0.50002(19) 0.0376(5) Uani 1 1 d .
H51 H 1.5865 0.2558 0.4984 0.045 Uiso 1 1 calc R
C52 C 1.5784(2) 0.16187(13) 0.40937(19) 0.0418(6) Uani 1 1 d .
H52A H 1.5575 0.1102 0.4114 0.063 Uiso 1 1 calc R
H52B H 1.6653 0.1659 0.4262 0.063 Uiso 1 1 calc R
H52C H 1.5266 0.1820 0.3330 0.063 Uiso 1 1 calc R
C53 C 1.6359(2) 0.17707(14) 0.62278(19) 0.0451(6) Uani 1 1 d .
H53A H 1.6262 0.2097 0.6778 0.068 Uiso 1 1 calc R
H53B H 1.7225 0.1762 0.6381 0.068 Uiso 1 1 calc R
H53C H 1.6097 0.1275 0.6306 0.068 Uiso 1 1 calc R
C101 C 1.04339(19) -0.02973(11) 0.34437(18) 0.0333(5) Uani 1 1 d .
C102 C 1.07285(19) -0.06676(11) 0.44662(18) 0.0356(5) Uani 1 1 d .
H102 H 1.1061 -0.0404 0.5169 0.043 Uiso 1 1 calc R
C103 C 1.0543(2) -0.14155(12) 0.4472(2) 0.0391(6) Uani 1 1 d .
H103 H 1.0745 -0.1661 0.5177 0.047 Uiso 1 1 calc R
C104 C 1.0066(2) -0.18067(12) 0.3455(2) 0.0418(6) Uani 1 1 d .
H104 H 0.9942 -0.2320 0.3459 0.050 Uiso 1 1 calc R
C105 C 0.9771(2) -0.14469(12) 0.2436(2) 0.0478(6) Uani 1 1 d .
H105 H 0.9441 -0.1713 0.1735 0.057 Uiso 1 1 calc R
C106 C 0.9952(2) -0.07020(12) 0.2428(2) 0.0441(6) Uani 1 1 d .
H106 H 0.9745 -0.0460 0.1719 0.053 Uiso 1 1 calc R
C201 C 1.16015(18) 0.50759(12) 0.39867(17) 0.0337(5) Uani 1 1 d .
C202 C 1.13359(19) 0.54317(12) 0.47914(18) 0.0361(5) Uani 1 1 d .
H202 H 1.1047 0.5157 0.5240 0.043 Uiso 1 1 calc R
C203 C 1.1488(2) 0.61840(12) 0.4946(2) 0.0413(6) Uani 1 1 d .
H203 H 1.1307 0.6421 0.5501 0.050 Uiso 1 1 calc R
C204 C 1.1902(2) 0.65882(13) 0.4294(2) 0.0420(6) Uani 1 1 d .
H204 H 1.2002 0.7103 0.4396 0.050 Uiso 1 1 calc R
C205 C 1.2170(2) 0.62397(13) 0.3491(2) 0.0460(6) Uani 1 1 d .
H205 H 1.2453 0.6517 0.3039 0.055 Uiso 1 1 calc R
C206 C 1.2029(2) 0.54900(13) 0.33445(19) 0.0424(6) Uani 1 1 d .
H206 H 1.2226 0.5254 0.2799 0.051 Uiso 1 1 calc R

loop_
_atom_site_aniso_label
_atom_site_aniso_U_11
_atom_site_aniso_U_22
_atom_site_aniso_U_33
_atom_site_aniso_U_23
_atom_site_aniso_U_13
_atom_site_aniso_U_12
N21 0.0298(10) 0.0352(11) 0.0327(10) -0.0033(8) 0.0130(8) -0.0014(8)
N22 0.0302(10) 0.0361(11) 0.0329(10) -0.0017(8) 0.0154(8) -0.0003(8)
N23 0.0324(10) 0.0321(11) 0.0332(10) -0.0011(8) 0.0151(8) -0.0010(8)
N24 0.0333(10) 0.0331(11) 0.0341(10) -0.0024(8) 0.0163(8) -0.0002(8)
C1 0.0352(12) 0.0339(13) 0.0296(11) -0.0042(9) 0.0153(10) 0.0004(10)
C2 0.0363(13) 0.0327(13) 0.0404(13) -0.0062(10) 0.0161(11) -0.0049(10)
C3 0.0281(11) 0.0408(13) 0.0423(13) -0.0052(10) 0.0131(10) -0.0027(10)
C4 0.0288(12) 0.0398(13) 0.0285(11) 0.0008(9) 0.0117(9) 0.0014(10)
C5 0.0321(12) 0.0378(13) 0.0301(12) 0.0032(9) 0.0137(10) 0.0035(10)
C6 0.0337(12) 0.0359(13) 0.0316(12) 0.0015(10) 0.0167(10) 0.0035(10)
C7 0.0339(13) 0.0373(13) 0.0403(13) 0.0063(10) 0.0175(11) 0.0102(11)
C8 0.0391(13) 0.0301(12) 0.0399(13) 0.0019(10) 0.0197(11) 0.0036(10)
C9 0.0353(12) 0.0311(12) 0.0309(11) 0.0005(9) 0.0168(10) 0.0028(10)
C10 0.0378(12) 0.0299(12) 0.0300(11) -0.0008(9) 0.0174(10) 0.0008(10)
C11 0.0366(12) 0.0289(12) 0.0302(11) 0.0000(9) 0.0168(10) 0.0013(9)
C12 0.0354(12) 0.0323(12) 0.0393(13) -0.0034(10) 0.0161(10) -0.0050(10)
C13 0.0297(12) 0.0370(13) 0.0419(13) -0.0050(10) 0.0136(10) -0.0014(10)
C14 0.0280(12) 0.0347(13) 0.0314(12) -0.0020(9) 0.0113(9) 0.0021(10)
C15 0.0274(11) 0.0371(13) 0.0374(13) -0.0021(10) 0.0126(10) 0.0026(10)
C16 0.0320(12) 0.0349(13) 0.0359(12) -0.0009(10) 0.0166(10) 0.0034(10)
C17 0.0317(12) 0.0358(13) 0.0369(12) 0.0026(10) 0.0127(10) 0.0065(10)
C18 0.0405(13) 0.0287(12) 0.0373(12) 0.0008(10) 0.0186(11) 0.0052(10)
C19 0.0364(13) 0.0322(12) 0.0319(12) -0.0011(9) 0.0190(10) 0.0007(10)
C20 0.0378(13) 0.0317(12) 0.0308(11) -0.0037(9) 0.0180(10) -0.0011(10)
C51 0.0332(12) 0.0409(13) 0.0384(13) 0.0024(10) 0.0158(10) 0.0010(10)
C52 0.0357(13) 0.0484(14) 0.0445(14) 0.0046(11) 0.0209(11) 0.0038(11)
C53 0.0359(13) 0.0555(15) 0.0417(14) 0.0051(11) 0.0154(11) 0.0003(11)
C101 0.0319(12) 0.0302(12) 0.0386(13) -0.0003(10) 0.0166(10) 0.0022(9)
C102 0.0366(12) 0.0362(13) 0.0364(13) 0.0006(10) 0.0187(10) 0.0022(10)
C103 0.0411(13) 0.0372(13) 0.0435(14) 0.0077(11) 0.0229(11) 0.0056(10)
C104 0.0367(13) 0.0303(12) 0.0588(16) 0.0016(11) 0.0219(12) 0.0046(10)
C105 0.0562(16) 0.0352(14) 0.0458(15) -0.0094(11) 0.0175(12) 0.0016(11)
C106 0.0565(15) 0.0357(14) 0.0382(13) 0.0009(10) 0.0198(12) 0.0053(11)
C201 0.0307(12) 0.0351(12) 0.0304(12) 0.0011(9) 0.0096(10) 0.0021(9)
C202 0.0369(12) 0.0357(13) 0.0374(12) -0.0020(10) 0.0182(10) -0.0033(10)
C203 0.0401(13) 0.0371(13) 0.0474(14) -0.0053(11) 0.0204(12) 0.0006(10)
C204 0.0330(12) 0.0325(13) 0.0499(15) 0.0035(11) 0.0092(11) 0.0011(10)
C205 0.0452(14) 0.0476(15) 0.0420(14) 0.0104(11) 0.0169(12) -0.0069(11)
C206 0.0481(14) 0.0434(14) 0.0370(13) -0.0010(11) 0.0203(11) -0.0036(11)

loop_
_atom_type_symbol
_atom_type_description
_atom_type_scat_dispersion_real
_atom_type_scat_dispersion_imag
_atom_type_scat_source
C C 0.0181 0.0091 'International Tables Vol C Tables 4.2.6.8 and 6.1.1.4'
H H 0.0000 0.0000 'International Tables Vol C Tables 4.2.6.8 and 6.1.1.4'
N N 0.0311 0.0180 'International Tables Vol C Tables 4.2.6.8 and 6.1.1.4'

loop_
_geom_angle_atom_site_label_1
_geom_angle_atom_site_label_2
_geom_angle_atom_site_label_3
_geom_angle
C1 N21 C4 110.51(17)
C6 N22 C9 106.30(17)
C11 N23 C14 109.83(17)
C16 N24 C19 105.74(17)
N21 C1 C20 127.72(19)
N21 C1 C2 106.67(18)
C20 C1 C2 125.6(2)
C3 C2 C1 108.1(2)
C2 C3 C4 108.8(2)
N21 C4 C5 126.73(19)
N21 C4 C3 105.82(18)
C5 C4 C3 127.43(19)
C4 C5 C6 123.90(19)
C4 C5 C51 116.21(19)
C6 C5 C51 119.88(19)
N22 C6 C5 125.98(19)
N22 C6 C7 109.44(18)
C5 C6 C7 124.58(19)
C8 C7 C6 107.55(19)
C7 C8 C9 106.93(19)
N22 C9 C10 126.86(19)
N22 C9 C8 109.76(18)
C10 C9 C8 123.29(19)
C11 C10 C9 125.0(2)
C11 C10 C101 116.70(18)
C9 C10 C101 118.30(18)
N23 C11 C10 125.60(19)
N23 C11 C12 107.01(18)
C10 C11 C12 127.4(2)
C13 C12 C11 108.01(19)
C12 C13 C14 107.8(2)
N23 C14 C15 125.74(19)
N23 C14 C13 107.31(18)
C15 C14 C13 126.94(19)
C14 C15 C16 127.5(2)
N24 C16 C15 125.27(19)
N24 C16 C17 110.55(18)
C15 C16 C17 124.1(2)
C18 C17 C16 106.95(19)
C17 C18 C19 106.50(19)
N24 C19 C20 124.92(19)
N24 C19 C18 110.26(18)
C20 C19 C18 124.7(2)
C1 C20 C19 124.9(2)
C1 C20 C201 117.21(18)
C19 C20 C201 117.85(18)
C5 C51 C53 114.26(17)
C5 C51 C52 113.30(18)
C53 C51 C52 112.43(19)
C102 C101 C106 118.1(2)
C102 C101 C10 121.21(19)
C106 C101 C10 120.73(19)
C103 C102 C101 120.8(2)
C104 C103 C102 120.2(2)
C105 C104 C103 119.6(2)
C104 C105 C106 120.3(2)
C105 C106 C101 121.0(2)
C206 C201 C202 118.5(2)
C206 C201 C20 121.16(19)
C202 C201 C20 120.32(18)
C203 C202 C201 120.7(2)
C204 C203 C202 120.0(2)
C203 C204 C205 119.8(2)
C206 C205 C204 120.2(2)
C205 C206 C201 120.8(2)

loop_
_geom_bond_atom_site_label_1
_geom_bond_atom_site_label_2
_geom_bond_distance
N21 C1 1.368(3)
N21 C4 1.380(3)
N22 C6 1.376(3)
N22 C9 1.378(3)
N23 C11 1.368(3)
N23 C14 1.369(3)
N24 C16 1.369(3)
N24 C19 1.371(3)
C1 C20 1.400(3)
C1 C2 1.434(3)
C2 C3 1.348(3)
C3 C4 1.436(3)
C4 C5 1.401(3)
C5 C6 1.411(3)
C5 C51 1.537(3)
C6 C7 1.446(3)
C7 C8 1.346(3)
C8 C9 1.446(3)
C9 C10 1.405(3)
C10 C11 1.402(3)
C10 C101 1.499(3)
C11 C12 1.434(3)
C12 C13 1.359(3)
C13 C14 1.429(3)
C14 C15 1.385(3)
C15 C16 1.390(3)
C16 C17 1.440(3)
C17 C18 1.352(3)
C18 C19 1.450(3)
C19 C20 1.405(3)
C20 C201 1.499(3)
C51 C53 1.539(3)
C51 C52 1.544(3)
C101 C102 1.391(3)
C101 C106 1.395(3)
C102 C103 1.384(3)
C103 C104 1.384(3)
C104 C105 1.377(3)
C105 C106 1.378(3)
C201 C206 1.391(3)
C201 C202 1.390(3)
C202 C203 1.388(3)
C203 C204 1.381(3)
C204 C205 1.385(3)
C205 C206 1.382(3)
